data_1547262
loop_
_publ_author_name
'Li, Chun-Xiao'
'Zhang, Hao-Yun'
'Wong, Tsz-Yung'
'Cao, Hou-Ji'
'Yan, Hong'
'Lu, Chang-Sheng'

_publ_section_title
;
 Pyridyl-Directed Cp*Rh(III)-Catalyzed B(3)-H Acyloxylation of
 o-Carborane.
;
_journal_issue 19
_journal_name_full 'Organic letters'
_journal_page_first 5178
_journal_page_last 5181
_journal_paper_doi 10.1021/acs.orglett.7b02450
_journal_volume 19
_journal_year 2017
_chemical_formula_sum 'C10 H19 B10 N O2'
_chemical_formula_weight 293.36
_space_group_crystal_system triclinic
_space_group_IT_number 2
_space_group_name_Hall '-P 1'
_space_group_name_H-M_alt 'P -1'
_symmetry_space_group_name_Hall '-P 1'
_symmetry_space_group_name_H-M 'P -1'
_atom_sites_solution_hydrogens mixed
_audit_creation_method SHELXL-2016/6
_cell_angle_alpha 105.133(2)
_cell_angle_beta 90.390(3)
_cell_angle_gamma 110.375(3)
_cell_formula_units_Z 2
_cell_length_a 7.7080(14)
_cell_length_b 7.8648(14)
_cell_length_c 14.246(3)
_cell_measurement_reflns_used 2610
_cell_measurement_temperature 296(2)
_cell_measurement_theta_max 27.24
_cell_measurement_theta_min 2.84
_cell_volume 776.9(3)
_computing_structure_refinement 'SHELXL-2016/6 (Sheldrick, 2016)'
_computing_structure_solution 'SHELXT 2014/4 (Sheldrick, 2014)'
_diffrn_ambient_temperature 296(2)
_diffrn_measured_fraction_theta_full 0.983
_diffrn_measured_fraction_theta_max 0.979
_diffrn_measurement_device_type 'Bruker APEX-II CCD'
_diffrn_measurement_method '\f and \w scans'
_diffrn_radiation_type MoK\a
_diffrn_radiation_wavelength 0.71073
_diffrn_reflns_av_R_equivalents 0.0276
_diffrn_reflns_av_unetI/netI 0.0414
_diffrn_reflns_Laue_measured_fraction_full 0.983
_diffrn_reflns_Laue_measured_fraction_max 0.979
_diffrn_reflns_limit_h_max 9
_diffrn_reflns_limit_h_min -8
_diffrn_reflns_limit_k_max 10
_diffrn_reflns_limit_k_min -10
_diffrn_reflns_limit_l_max 18
_diffrn_reflns_limit_l_min -18
_diffrn_reflns_number 6976
_diffrn_reflns_point_group_measured_fraction_full 0.983
_diffrn_reflns_point_group_measured_fraction_max 0.979
_diffrn_reflns_theta_full 25.242
_diffrn_reflns_theta_max 27.331
_diffrn_reflns_theta_min 1.489
_exptl_absorpt_coefficient_mu 0.071
_exptl_crystal_colour white
_exptl_crystal_density_diffrn 1.254
_exptl_crystal_description BLOCK
_exptl_crystal_F_000 304.0
_exptl_crystal_size_max 0.260
_exptl_crystal_size_mid 0.230
_exptl_crystal_size_min 0.230
_refine_diff_density_max 0.292
_refine_diff_density_min -0.244
_refine_diff_density_rms 0.066
_refine_ls_extinction_method none
_refine_ls_goodness_of_fit_ref 1.112
_refine_ls_hydrogen_treatment mixed
_refine_ls_matrix_type full
_refine_ls_number_parameters 246
_refine_ls_number_reflns 3428
_refine_ls_number_restraints 0
_refine_ls_restrained_S_all 1.112
_refine_ls_R_factor_all 0.0535
_refine_ls_R_factor_gt 0.0434
_refine_ls_shift/su_max 0.000
_refine_ls_shift/su_mean 0.000
_refine_ls_structure_factor_coef Fsqd
_refine_ls_weighting_details 'w=1/[\s^2^(Fo^2^)+(0.0872P)^2^+0.1626P] where P=(Fo^2^+2Fc^2^)/3'
_refine_ls_weighting_scheme calc
_refine_ls_wR_factor_gt 0.1226
_refine_ls_wR_factor_ref 0.1519
_reflns_Friedel_coverage 0.000
_reflns_number_gt 2859
_reflns_number_total 3428
_reflns_threshold_expression 'I > 2\s(I)'
_cod_data_source_file ol7b02450_si_002.cif
_cod_data_source_block 1_a
_cod_depositor_comments 'Adding full bibliography for 1547262--1547264.cif.'
_cod_original_cell_volume 776.9(2)
_cod_database_code 1547262
_shelx_shelxl_version_number 2016/6
_shelx_space_group_comment
;
The symmetry employed for this shelxl refinement is uniquely defined
by the following loop, which should always be used as a source of
symmetry information in preference to the above space-group names.
They are only intended as comments.
;
_shelx_estimated_absorpt_t_min 0.995
_shelx_estimated_absorpt_t_max 0.996

loop_
_space_group_symop_operation_xyz
'x, y, z'
'-x, -y, -z'

loop_
_atom_site_label
_atom_site_type_symbol
_atom_site_fract_x
_atom_site_fract_y
_atom_site_fract_z
_atom_site_U_iso_or_equiv
_atom_site_adp_type
_atom_site_occupancy
_atom_site_site_symmetry_order
_atom_site_calc_flag
_atom_site_refinement_flags_posn
_atom_site_refinement_flags_adp
O001 O 0.65478(15) 0.38549(14) 0.86663(7) 0.0177(3) Uani 1 1 d . .
O002 O 0.67596(19) 0.12825(17) 0.89988(10) 0.0310(3) Uani 1 1 d . .
N003 N 0.57133(19) 0.37572(17) 0.57937(9) 0.0186(3) Uani 1 1 d . .
C004 C 0.6204(2) 0.29254(19) 0.64022(10) 0.0146(3) Uani 1 1 d . .
C005 C 0.8529(2) 0.61809(19) 0.76983(10) 0.0144(3) Uani 1 1 d . .
C006 C 0.5083(2) 0.1173(2) 0.64932(11) 0.0173(3) Uani 1 1 d . .
H006 H 0.545536 0.064121 0.693159 0.021 Uiso 1 1 calc R U
C007 C 0.8106(2) 0.39903(19) 0.69679(10) 0.0136(3) Uani 1 1 d . .
C008 C 0.7008(2) 0.6990(2) 0.77532(11) 0.0183(3) Uani 1 1 d . .
H00A H 0.677123 0.718606 0.713493 0.027 Uiso 1 1 calc R U
H00B H 0.739267 0.817354 0.825384 0.027 Uiso 1 1 calc R U
H00C H 0.589366 0.612374 0.790590 0.027 Uiso 1 1 calc R U
C009 C 0.5946(2) 0.2342(2) 0.90445(10) 0.0180(3) Uani 1 1 d . .
C00A C 0.2879(2) 0.1073(2) 0.52802(11) 0.0196(3) Uani 1 1 d . .
H00D H 0.175711 0.046399 0.487998 0.024 Uiso 1 1 calc R U
C00B C 0.3399(2) 0.0241(2) 0.59147(11) 0.0199(3) Uani 1 1 d . .
H00E H 0.262257 -0.094089 0.595376 0.024 Uiso 1 1 calc R U
C00C C 0.4066(2) 0.2837(2) 0.52528(12) 0.0208(3) Uani 1 1 d . .
H00F H 0.369984 0.341398 0.483631 0.025 Uiso 1 1 calc R U
C00D C 0.4187(2) 0.2225(2) 0.94977(12) 0.0234(4) Uani 1 1 d . .
H00G H 0.375038 0.111123 0.971971 0.035 Uiso 1 1 calc R U
H00H H 0.326332 0.216636 0.902270 0.035 Uiso 1 1 calc R U
H00I H 0.441512 0.332264 1.004289 0.035 Uiso 1 1 calc R U
B00E B 1.0080(2) 0.3828(2) 0.64847(12) 0.0155(3) Uani 1 1 d . .
B00F B 0.9994(2) 0.6640(2) 0.87134(12) 0.0172(3) Uani 1 1 d . .
B00G B 0.9257(2) 0.2876(2) 0.74722(12) 0.0158(3) Uani 1 1 d . .
B1H B 0.8225(2) 0.4361(2) 0.82464(12) 0.0155(3) Uani 1 1 d . .
B00I B 0.9566(2) 0.5899(2) 0.66233(12) 0.0154(3) Uani 1 1 d . .
B00J B 1.1839(2) 0.6082(2) 0.69785(12) 0.0175(3) Uani 1 1 d . .
B00K B 1.0801(2) 0.7564(2) 0.77268(12) 0.0176(4) Uani 1 1 d . .
B00L B 1.1649(2) 0.4212(2) 0.75033(12) 0.0173(3) Uani 1 1 d . .
B00M B 1.0511(2) 0.4559(2) 0.85851(12) 0.0174(4) Uani 1 1 d . .
B00N B 1.2101(3) 0.6538(2) 0.82704(12) 0.0187(4) Uani 1 1 d . .
H106 H 1.301(3) 0.667(3) 0.6559(15) 0.029(5) Uiso 1 1 d . .
H107 H 1.112(3) 0.912(3) 0.7791(15) 0.029(5) Uiso 1 1 d . .
H108 H 0.974(3) 0.755(3) 0.9387(14) 0.029(5) Uiso 1 1 d . .
H103 H 0.861(3) 0.137(3) 0.7334(13) 0.022(5) Uiso 1 1 d . .
H111 H 1.270(3) 0.353(3) 0.7452(14) 0.024(5) Uiso 1 1 d . .
H105 H 0.903(3) 0.629(3) 0.6073(16) 0.036(6) Uiso 1 1 d . .
H109 H 1.071(3) 0.408(3) 0.9227(16) 0.033(5) Uiso 1 1 d . .
H104 H 0.989(3) 0.293(3) 0.5716(14) 0.027(5) Uiso 1 1 d . .
H110 H 1.343(3) 0.736(3) 0.8724(16) 0.040(6) Uiso 1 1 d . .

loop_
_atom_site_aniso_label
_atom_site_aniso_U_11
_atom_site_aniso_U_22
_atom_site_aniso_U_33
_atom_site_aniso_U_23
_atom_site_aniso_U_13
_atom_site_aniso_U_12
O001 0.0182(6) 0.0209(5) 0.0189(5) 0.0097(4) 0.0069(4) 0.0098(4)
O002 0.0370(8) 0.0291(6) 0.0400(7) 0.0197(5) 0.0186(6) 0.0203(6)
N003 0.0186(7) 0.0171(6) 0.0201(6) 0.0064(5) -0.0018(5) 0.0057(5)
C004 0.0155(7) 0.0155(6) 0.0138(6) 0.0037(5) 0.0027(5) 0.0069(6)
C005 0.0148(7) 0.0132(6) 0.0154(6) 0.0035(5) 0.0019(5) 0.0056(5)
C006 0.0197(8) 0.0172(7) 0.0174(7) 0.0071(5) 0.0040(6) 0.0079(6)
C007 0.0152(7) 0.0135(6) 0.0141(6) 0.0048(5) 0.0030(5) 0.0069(5)
C008 0.0185(8) 0.0176(7) 0.0220(7) 0.0058(5) 0.0026(6) 0.0102(6)
C009 0.0222(8) 0.0170(7) 0.0136(6) 0.0040(5) 0.0030(6) 0.0058(6)
C00A 0.0156(8) 0.0194(7) 0.0201(7) 0.0012(6) -0.0007(6) 0.0050(6)
C00B 0.0185(8) 0.0150(7) 0.0235(7) 0.0047(6) 0.0053(6) 0.0035(6)
C00C 0.0188(8) 0.0208(7) 0.0237(8) 0.0077(6) -0.0025(6) 0.0071(6)
C00D 0.0200(9) 0.0249(8) 0.0251(8) 0.0099(6) 0.0064(6) 0.0056(6)
B00E 0.0148(8) 0.0185(7) 0.0149(7) 0.0051(6) 0.0036(6) 0.0075(6)
B00F 0.0174(9) 0.0199(8) 0.0150(7) 0.0042(6) 0.0000(6) 0.0082(7)
B00G 0.0167(8) 0.0178(7) 0.0172(7) 0.0068(6) 0.0033(6) 0.0100(6)
B1H 0.0174(9) 0.0179(7) 0.0149(7) 0.0066(6) 0.0030(6) 0.0096(6)
B00I 0.0138(8) 0.0175(7) 0.0161(7) 0.0073(6) 0.0029(6) 0.0052(6)
B00J 0.0137(8) 0.0208(8) 0.0188(8) 0.0062(6) 0.0021(6) 0.0066(6)
B00K 0.0139(8) 0.0173(7) 0.0196(8) 0.0040(6) 0.0011(6) 0.0044(6)
B00L 0.0152(8) 0.0218(8) 0.0169(7) 0.0050(6) 0.0015(6) 0.0094(7)
B00M 0.0175(9) 0.0233(8) 0.0142(7) 0.0053(6) -0.0006(6) 0.0107(7)
B00N 0.0145(9) 0.0230(8) 0.0178(8) 0.0046(6) -0.0002(6) 0.0066(7)

loop_
_atom_type_symbol
_atom_type_description
_atom_type_scat_dispersion_real
_atom_type_scat_dispersion_imag
_atom_type_scat_source
C C 0.0033 0.0016 'International Tables Vol C Tables 4.2.6.8 and 6.1.1.4'
H H 0.0000 0.0000 'International Tables Vol C Tables 4.2.6.8 and 6.1.1.4'
B B 0.0013 0.0007 'International Tables Vol C Tables 4.2.6.8 and 6.1.1.4'
N N 0.0061 0.0033 'International Tables Vol C Tables 4.2.6.8 and 6.1.1.4'
O O 0.0106 0.0060 'International Tables Vol C Tables 4.2.6.8 and 6.1.1.4'

loop_
_geom_angle_atom_site_label_1
_geom_angle_atom_site_label_2
_geom_angle_atom_site_label_3
_geom_angle
C009 O001 B1H 122.96(12)
C00C N003 C004 117.59(13)
N003 C004 C006 123.00(14)
N003 C004 C007 115.43(12)
C006 C004 C007 121.53(13)
C008 C005 C007 118.89(12)
C008 C005 B00K 121.16(12)
C007 C005 B00K 110.19(11)
C008 C005 B00F 120.79(11)
C007 C005 B00F 110.75(11)
B00K C005 B00F 62.37(10)
C008 C005 B00I 117.80(12)
C007 C005 B00I 60.75(8)
B00K C005 B00I 62.00(9)
B00F C005 B00I 113.38(12)
C008 C005 B1H 117.03(12)
C007 C005 B1H 61.83(8)
B00K C005 B1H 113.52(12)
B00F C005 B1H 62.03(9)
B00I C005 B1H 113.73(11)
C00B C006 C004 118.19(14)
C00B C006 H006 120.9
C004 C006 H006 120.9
C004 C007 C005 117.80(11)
C004 C007 B00E 122.07(11)
C005 C007 B00E 110.48(11)
C004 C007 B00G 121.50(12)
C005 C007 B00G 110.29(11)
B00E C007 B00G 62.81(9)
C004 C007 B00I 117.62(12)
C005 C007 B00I 61.06(8)
B00E C007 B00I 62.10(9)
B00G C007 B00I 113.67(12)
C004 C007 B1H 116.63(11)
C005 C007 B1H 61.03(8)
B00E C007 B1H 113.64(11)
B00G C007 B1H 61.90(9)
B00I C007 B1H 113.32(11)
C005 C008 H00A 109.5
C005 C008 H00B 109.5
H00A C008 H00B 109.5
C005 C008 H00C 109.5
H00A C008 H00C 109.5
H00B C008 H00C 109.5
O002 C009 O001 122.75(15)
O002 C009 C00D 126.28(15)
O001 C009 C00D 110.97(13)
C00B C00A C00C 118.33(15)
C00B C00A H00D 120.8
C00C C00A H00D 120.8
C00A C00B C006 119.50(14)
C00A C00B H00E 120.3
C006 C00B H00E 120.3
N003 C00C C00A 123.37(15)
N003 C00C H00F 118.3
C00A C00C H00F 118.3
C009 C00D H00G 109.5
C009 C00D H00H 109.5
H00G C00D H00H 109.5
C009 C00D H00I 109.5
H00G C00D H00I 109.5
H00H C00D H00I 109.5
C007 B00E B00I 59.51(9)
C007 B00E B00J 105.64(11)
B00I B00E B00J 59.84(9)
C007 B00E B00L 105.12(11)
B00I B00E B00L 108.09(11)
B00J B00E B00L 60.26(10)
C007 B00E B00G 58.79(9)
B00I B00E B00G 108.29(11)
B00J B00E B00G 108.01(11)
B00L B00E B00G 59.65(10)
C007 B00E H104 116.0(11)
B00I B00E H104 114.6(10)
B00J B00E H104 125.7(10)
B00L B00E H104 131.3(11)
B00G B00E H104 122.7(10)
C005 B00F B00N 105.35(11)
C005 B00F B00K 58.68(9)
B00N B00F B00K 60.16(10)
C005 B00F B00M 105.64(11)
B00N B00F B00M 60.26(10)
B00K B00F B00M 108.41(11)
C005 B00F B1H 60.16(9)
B00N B00F B1H 108.18(11)
B00K B00F B1H 108.98(11)
B00M B00F B1H 59.42(9)
C005 B00F H108 115.3(11)
B00N B00F H108 130.5(11)
B00K B00F H108 120.3(10)
B00M B00F H108 127.5(10)
B1H B00F H108 115.8(11)
C007 B00G B00L 105.11(11)
C007 B00G B00E 58.40(9)
B00L B00G B00E 60.02(10)
C007 B00G B00M 105.60(11)
B00L B00G B00M 60.25(10)
B00E B00G B00M 108.18(12)
C007 B00G B1H 60.47(9)
B00L B00G B1H 108.03(11)
B00E B00G B1H 108.89(11)
B00M B00G B1H 59.20(9)
C007 B00G H103 117.3(10)
B00L B00G H103 127.7(10)
B00E B00G H103 119.2(10)
B00M B00G H103 127.5(10)
B1H B00G H103 118.6(10)
O001 B1H C005 113.41(12)
O001 B1H C007 117.91(13)
C005 B1H C007 57.13(8)
O001 B1H B00M 133.83(13)
C005 B1H B00M 104.46(11)
C007 B1H B00M 104.31(11)
O001 B1H B00F 121.17(12)
C005 B1H B00F 57.81(9)
C007 B1H B00F 103.68(11)
B00M B1H B00F 60.22(10)
O001 B1H B00G 129.19(13)
C005 B1H B00G 103.76(11)
C007 B1H B00G 57.63(8)
B00M B1H B00G 60.35(9)
B00F B1H B00G 107.50(12)
C007 B00I C005 58.19(8)
C007 B00I B00J 105.00(11)
C005 B00I B00J 104.98(11)
C007 B00I B00K 105.14(11)
C005 B00I B00K 58.23(9)
B00J B00I B00K 60.24(10)
C007 B00I B00E 58.39(9)
C005 B00I B00E 105.25(11)
B00J B00I B00E 60.13(9)
B00K B00I B00E 108.13(12)
C007 B00I H105 117.2(12)
C005 B00I H105 115.0(12)
B00J B00I H105 132.5(13)
B00K B00I H105 122.4(12)
B00E B00I H105 126.5(12)
B00I B00J B00E 60.03(10)
B00I B00J B00K 59.95(9)
B00E B00J B00K 107.82(12)
B00I B00J B00N 107.99(12)
B00E B00J B00N 108.04(12)
B00K B00J B00N 59.82(10)
B00I B00J B00L 108.02(12)
B00E B00J B00L 59.99(10)
B00K B00J B00L 107.77(12)
B00N B00J B00L 60.06(9)
B00I B00J H106 119.8(11)
B00E B00J H106 121.8(10)
B00K B00J H106 120.7(10)
B00N B00J H106 122.8(10)
B00L B00J H106 123.7(10)
C005 B00K B00F 58.95(9)
C005 B00K B00I 59.77(9)
B00F B00K B00I 108.78(12)
C005 B00K B00N 105.37(12)
B00F B00K B00N 59.92(10)
B00I B00K B00N 108.15(12)
C005 B00K B00J 105.83(11)
B00F B00K B00J 108.31(12)
B00I B00K B00J 59.81(9)
B00N B00K B00J 60.16(10)
C005 B00K H107 117.0(10)
B00F B00K H107 120.4(10)
B00I B00K H107 117.3(10)
B00N B00K H107 128.7(10)
B00J B00K H107 126.5(11)
B00G B00L B00E 60.32(9)
B00G B00L B00N 108.05(12)
B00E B00L B00N 107.69(12)
B00G B00L B00J 108.14(12)
B00E B00L B00J 59.75(9)
B00N B00L B00J 59.86(10)
B00G B00L B00M 60.36(9)
B00E B00L B00M 108.50(12)
B00N B00L B00M 59.91(9)
B00J B00L B00M 108.11(11)
B00G B00L H111 120.8(10)
B00E B00L H111 122.3(10)
B00N B00L H111 122.0(10)
B00J B00L H111 122.9(10)
B00M B00L H111 120.4(10)
B1H B00M B00F 60.36(9)
B1H B00M B00N 108.32(12)
B00F B00M B00N 59.49(10)
B1H B00M B00L 108.34(11)
B00F B00M B00L 107.39(12)
B00N B00M B00L 59.92(9)
B1H B00M B00G 60.46(9)
B00F B00M B00G 107.69(12)
B00N B00M B00G 107.29(11)
B00L B00M B00G 59.39(9)
B1H B00M H109 116.8(11)
B00F B00M H109 121.3(11)
B00N B00M H109 125.7(11)
B00L B00M H109 125.0(11)
B00G B00M H109 120.1(11)
B00F B00N B00K 59.93(10)
B00F B00N B00J 108.21(12)
B00K B00N B00J 60.02(10)
B00F B00N B00M 60.26(10)
B00K B00N B00M 108.23(12)
B00J B00N B00M 108.48(12)
B00F B00N B00L 108.19(12)
B00K B00N B00L 107.93(12)
B00J B00N B00L 60.07(9)
B00M B00N B00L 60.16(9)
B00F B00N H110 120.5(12)
B00K B00N H110 123.2(12)
B00J B00N H110 123.4(12)
B00M B00N H110 119.3(12)
B00L B00N H110 121.5(12)

loop_
_geom_bond_atom_site_label_1
_geom_bond_atom_site_label_2
_geom_bond_distance
O001 C009 1.3693(18)
O001 B1H 1.402(2)
O002 C009 1.195(2)
N003 C00C 1.336(2)
N003 C004 1.3364(19)
C004 C006 1.389(2)
C004 C007 1.509(2)
C005 C008 1.510(2)
C005 C007 1.6809(18)
C005 B00K 1.703(2)
C005 B00F 1.708(2)
C005 B00I 1.731(2)
C005 B1H 1.751(2)
C006 C00B 1.381(2)
C006 H006 0.9300
C007 B00E 1.705(2)
C007 B00G 1.712(2)
C007 B00I 1.726(2)
C007 B1H 1.764(2)
C008 H00A 0.9600
C008 H00B 0.9600
C008 H00C 0.9600
C009 C00D 1.490(2)
C00A C00B 1.376(2)
C00A C00C 1.381(2)
C00A H00D 0.9300
C00B H00E 0.9300
C00C H00F 0.9300
C00D H00G 0.9600
C00D H00H 0.9600
C00D H00I 0.9600
B00E B00I 1.770(2)
B00E B00J 1.772(2)
B00E B00L 1.776(3)
B00E B00G 1.781(2)
B00E H104 1.114(19)
B00F B00N 1.766(3)
B00F B00K 1.767(2)
B00F B00M 1.780(2)
B00F B1H 1.783(2)
B00F H108 1.10(2)
B00G B00L 1.769(2)
B00G B00M 1.787(2)
B00G B1H 1.789(2)
B00G H103 1.075(18)
B1H B00M 1.766(2)
B00I B00J 1.766(2)
B00I B00K 1.769(2)
B00I H105 1.04(2)
B00J B00K 1.774(2)
B00J B00N 1.777(2)
B00J B00L 1.781(2)
B00J H106 1.12(2)
B00K B00N 1.771(3)
B00K H107 1.14(2)
B00L B00N 1.780(2)
B00L B00M 1.785(2)
B00L H111 1.11(2)
B00M B00N 1.780(3)
B00M H109 1.10(2)
B00N H110 1.09(2)
